data_4518077
loop_
_publ_author_name
'Cole, Bren E.'
'Cheisson, Thibault'
'Nelson, Joshua J. M.'
'Higgins, Robert F.'
'Gau, Michael R.'
'Carroll, Patrick J.'
'Schelter, Eric J.'

_publ_section_title
;
 Understanding Molecular Factors That Determine Performance in the Rare
 Earth (TriNOx) Separations System
;
_journal_name_full 'ACS Sustainable Chemistry &amp; Engineering'
_journal_paper_doi 10.1021/acssuschemeng.0c03974
_journal_year 2020
_chemical_formula_moiety 'C40 H50 F9 N4 Nd1 O4'
_chemical_formula_sum 'C40 H50 F9 N4 Nd O4'
_chemical_formula_weight 966.08
_space_group_crystal_system trigonal
_space_group_IT_number 159
_space_group_name_Hall 'P 3 -2c'
_space_group_name_H-M_alt 'P 3 1 c'
_atom_sites_solution_hydrogens mixed
_atom_sites_solution_primary dual
_audit_creation_date 2019-07-02
_audit_creation_method
;
Olex2 1.2
(compiled 2018.05.29 svn.r3508 for OlexSys, GUI svn.r5506)
;
_cell_angle_alpha 90
_cell_angle_beta 90
_cell_angle_gamma 120
_cell_formula_units_Z 2
_cell_length_a 14.5759(13)
_cell_length_b 14.5759(13)
_cell_length_c 12.1484(11)
_cell_measurement_reflns_used 9741
_cell_measurement_temperature 100
_cell_measurement_theta_max 27.535
_cell_measurement_theta_min 3.228
_cell_volume 2235.2(3)
_computing_cell_refinement 'SAINT V8.38A (2016)'
_computing_data_collection 'Bruker APEX3 v2016.1-0'
_computing_data_reduction 'SAINT V8.38A (2016)'
_computing_molecular_graphics 'ORTEP-3 (Farrugia, 2012)'
_computing_publication_material 'Olex2 (Dolomanov et al., 2009)'
_computing_structure_refinement 'ShelXL (Sheldrick, 2015)'
_computing_structure_solution 'ShelXT (Sheldrick, 2015)'
_diffrn_ambient_temperature 100
_diffrn_measured_fraction_theta_full 0.998
_diffrn_measured_fraction_theta_max 0.998
_diffrn_measurement_device 'CMOS area detector'
_diffrn_measurement_device_type 'Bruker D8QUEST'
_diffrn_measurement_method '\w and \f scans'
_diffrn_radiation_monochromator graphite
_diffrn_radiation_type MoK\a
_diffrn_radiation_wavelength 0.71073
_diffrn_reflns_av_R_equivalents 0.0509
_diffrn_reflns_av_unetI/netI 0.0216
_diffrn_reflns_Laue_measured_fraction_full 0.998
_diffrn_reflns_Laue_measured_fraction_max 0.998
_diffrn_reflns_limit_h_max 18
_diffrn_reflns_limit_h_min -18
_diffrn_reflns_limit_k_max 18
_diffrn_reflns_limit_k_min -18
_diffrn_reflns_limit_l_max 15
_diffrn_reflns_limit_l_min -15
_diffrn_reflns_number 52476
_diffrn_reflns_point_group_measured_fraction_full 0.997
_diffrn_reflns_point_group_measured_fraction_max 0.997
_diffrn_reflns_theta_full 25.242
_diffrn_reflns_theta_max 27.549
_diffrn_reflns_theta_min 3.228
_diffrn_source 'sealed tube'
_exptl_absorpt_coefficient_mu 1.240
_exptl_absorpt_correction_T_max 0.7456
_exptl_absorpt_correction_T_min 0.6456
_exptl_absorpt_correction_type multi-scan
_exptl_absorpt_process_details 'SADABS v2016/2'
_exptl_crystal_colour 'light blue'
_exptl_crystal_density_diffrn 1.435
_exptl_crystal_description bar
_exptl_crystal_F_000 982
_exptl_crystal_size_max 0.33
_exptl_crystal_size_mid 0.11
_exptl_crystal_size_min 0.04
_refine_diff_density_max 0.349
_refine_diff_density_min -0.260
_refine_diff_density_rms 0.051
_refine_ls_abs_structure_details
;
 Flack x determined using 1559 quotients [(I+)-(I-)]/[(I+)+(I-)]
 (Parsons, Flack and Wagner, Acta Cryst. B69 (2013) 249-259).
;
_refine_ls_abs_structure_Flack -0.007(6)
_refine_ls_extinction_method none
_refine_ls_goodness_of_fit_ref 1.055
_refine_ls_hydrogen_treatment constr
_refine_ls_matrix_type full
_refine_ls_number_parameters 411
_refine_ls_number_reflns 3442
_refine_ls_number_restraints 527
_refine_ls_restrained_S_all 1.119
_refine_ls_R_factor_all 0.0230
_refine_ls_R_factor_gt 0.0196
_refine_ls_shift/su_max 0.003
_refine_ls_shift/su_mean 0.000
_refine_ls_structure_factor_coef Fsqd
_refine_ls_weighting_details 'w=1/[\s^2^(Fo^2^)+(0.0240P)^2^+1.3027P] where P=(Fo^2^+2Fc^2^)/3'
_refine_ls_weighting_scheme calc
_refine_ls_wR_factor_gt 0.0474
_refine_ls_wR_factor_ref 0.0486
_reflns_Friedel_coverage 0.988
_reflns_Friedel_fraction_full 0.997
_reflns_Friedel_fraction_max 0.996
_reflns_number_gt 3213
_reflns_number_total 3442
_reflns_threshold_expression 'I > 2\s(I)'
_cod_data_source_file sc0c03974_si_002.cif
_cod_data_source_block 40307
_cod_original_cell_volume 2235.2(4)
_cod_database_code 4518077
_shelx_shelxl_version_number 2018/3
_shelx_estimated_absorpt_t_max 0.952
_shelx_estimated_absorpt_t_min 0.685

loop_
_space_group_symop_operation_xyz
'x, y, z'
'-y, x-y, z'
'-x+y, -x, z'
'y, x, z+1/2'
'x-y, -y, z+1/2'
'-x, -x+y, z+1/2'

loop_
_atom_site_label
_atom_site_type_symbol
_atom_site_fract_x
_atom_site_fract_y
_atom_site_fract_z
_atom_site_U_iso_or_equiv
_atom_site_adp_type
_atom_site_occupancy
_atom_site_site_symmetry_order
_atom_site_calc_flag
_atom_site_refinement_flags_posn
_atom_site_refinement_flags_adp
_atom_site_refinement_flags_occupancy
_atom_site_disorder_assembly
_atom_site_disorder_group
Nd1 Nd 0.666667 0.333333 0.50911(3) 0.01599(8) Uani 1 3 d S T P A .
F1 F 1.1430(18) 0.8358(19) 0.2861(13) 0.103(8) Uani 0.375 1 d D U . A 1
F1' F 1.1636(14) 0.8291(15) 0.3009(11) 0.073(4) Uani 0.375 1 d D U . A 1
F1* F 0.1379(13) 0.2749(15) 0.3087(14) 0.045(4) Uani 0.25 1 d D U . A 2
F2 F 1.1329(11) 0.7705(11) 0.4458(11) 0.057(3) Uani 0.375 1 d D U . A 1
F2' F 1.1554(8) 0.7201(10) 0.4213(9) 0.078(3) Uani 0.375 1 d D U . A 1
F2* F 0.2077(14) 0.3215(14) 0.4717(13) 0.039(4) Uani 0.25 1 d D U . A 2
F3 F 1.0650(9) 0.8713(8) 0.4153(13) 0.081(3) Uani 0.375 1 d D U . A 1
F3' F 1.0946(11) 0.8275(11) 0.4603(10) 0.090(5) Uani 0.375 1 d D U . A 1
F3* F 0.1660(16) 0.1699(12) 0.4059(16) 0.100(5) Uani 0.25 1 d D U . A 2
O1 O 0.7556(3) 0.5074(3) 0.5549(3) 0.0221(8) Uani 0.75 1 d . U . A 1
O1* O 0.5576(15) 0.4014(15) 0.5543(15) 0.033(3) Uani 0.25 1 d . U . A 2
O2 O 0.666667 0.333333 0.7172(8) 0.043(3) Uani 1 3 d DS TU P A .
N1 N 0.7137(4) 0.5205(4) 0.4515(4) 0.0231(10) Uani 0.75 1 d . U . A 1
N1* N 0.5988(18) 0.452(2) 0.4494(19) 0.035(4) Uani 0.25 1 d . U . A 2
N2 N 0.666667 0.333333 0.2751(8) 0.0224(18) Uani 1 3 d S T P . .
C1 C 0.6853(6) 0.4367(6) 0.2302(6) 0.0240(14) Uani 0.75 1 d . U . A 1
H1a H 0.626482 0.447792 0.253216 0.029 Uiso 0.75 1 calc R . . A 1
H1b H 0.685155 0.433686 0.148768 0.029 Uiso 0.75 1 calc R . . A 1
C1* C 0.6400(19) 0.409(2) 0.230(2) 0.030(4) Uani 0.25 1 d . U . A 2
H1*a H 0.642222 0.406587 0.148442 0.036 Uiso 0.25 1 calc R . . A 2
H1*b H 0.693792 0.481166 0.253577 0.036 Uiso 0.25 1 calc R . . A 2
C2 C 0.7895(4) 0.5300(4) 0.2686(4) 0.0273(10) Uani 0.75 1 d D U . A 1
C2* C 0.5276(13) 0.3865(11) 0.2668(12) 0.028(2) Uani 0.25 1 d D U . A 2
C3 C 0.8689(15) 0.5805(16) 0.197(2) 0.033(3) Uani 0.375 1 d . U . A 1
H3 H 0.859549 0.557196 0.122343 0.039 Uiso 0.375 1 calc R . . A 1
C3' C 0.8802(13) 0.5715(16) 0.200(2) 0.035(3) Uani 0.375 1 d D U . A 1
H3' H 0.869829 0.545821 0.126497 0.042 Uiso 0.375 1 calc R . . A 1
C3* C 0.4380(17) 0.3340(15) 0.197(2) 0.024(3) Uani 0.25 1 d D U . A 2
H3* H 0.449979 0.322404 0.122958 0.029 Uiso 0.25 1 calc R . . A 2
C4 C 0.9634(7) 0.6651(7) 0.2288(9) 0.0318(17) Uani 0.625 1 d . U . . .
H4a H 1.022071 0.696402 0.179848 0.038 Uiso 0.375 1 calc R . . A 1
H4b H 0.982843 0.723802 0.181299 0.038 Uiso 0.25 1 calc R . . A 2
C4' C 0.9841(13) 0.6470(13) 0.2305(16) 0.032(2) Uani 0.375 1 d D U . A 1
H4' H 1.043104 0.668962 0.182811 0.039 Uiso 0.375 1 calc R . . A 1
C5 C 0.9717(9) 0.7054(10) 0.3381(13) 0.028(2) Uani 0.375 1 d D U . A 1
C5' C 0.9933(17) 0.6869(14) 0.3362(18) 0.033(3) Uani 0.375 1 d . U . A 1
C5* C 0.3235(13) 0.3253(15) 0.3392(19) 0.029(3) Uani 0.25 1 d D U . A 2
C6 C 0.8906(12) 0.6598(12) 0.4103(17) 0.024(2) Uani 0.375 1 d . U . A 1
H6 H 0.895025 0.688637 0.481584 0.028 Uiso 0.375 1 calc R . . A 1
C6' C 0.9087(10) 0.6451(12) 0.4077(18) 0.029(3) Uani 0.375 1 d D U . A 1
H6' H 0.921719 0.666990 0.482502 0.034 Uiso 0.375 1 calc R . . A 1
C6* C 0.4105(13) 0.3776(10) 0.4110(14) 0.031(3) Uani 0.25 1 d D U . A 2
H6* H 0.399252 0.391984 0.484506 0.037 Uiso 0.25 1 calc R . . A 2
C7 C 0.8020(4) 0.5702(4) 0.3758(4) 0.0280(11) Uani 0.75 1 d D U . A 1
C7* C 0.5104(14) 0.4079(11) 0.3762(14) 0.031(2) Uani 0.25 1 d . U . A 2
C8 C 1.0787(12) 0.7946(12) 0.3748(12) 0.038(4) Uani 0.375 1 d D U . A 1
C8' C 1.1032(13) 0.7678(12) 0.3817(12) 0.056(4) Uani 0.375 1 d D U . A 1
C8* C 0.2062(16) 0.2718(15) 0.3792(16) 0.046(5) Uani 0.25 1 d D U . A 2
C9 C 0.6531(4) 0.5793(3) 0.4728(4) 0.0366(10) Uani 1 1 d D . . . .
C10 C 0.6100(7) 0.5933(6) 0.3646(6) 0.0461(16) Uani 0.75 1 d D . . A 1
H10a H 0.667415 0.625244 0.310479 0.069 Uiso 0.75 1 calc GR . . A 1
H10b H 0.579978 0.639624 0.375595 0.069 Uiso 0.75 1 calc GR . . A 1
H10c H 0.554674 0.524108 0.337780 0.069 Uiso 0.75 1 calc GR . . A 1
C10* C 0.692(2) 0.6339(14) 0.3606(16) 0.046(5) Uani 0.25 1 d D . . A 2
H10d H 0.734626 0.710690 0.371301 0.069 Uiso 0.25 1 calc GR . . A 2
H10e H 0.630940 0.617633 0.313849 0.069 Uiso 0.25 1 calc GR . . A 2
H10f H 0.735300 0.608191 0.325159 0.069 Uiso 0.25 1 calc GR . . A 2
C11 C 0.7292(8) 0.6893(5) 0.5256(6) 0.059(2) Uani 0.75 1 d D . . A 1
H11a H 0.763573 0.679588 0.590284 0.088 Uiso 0.75 1 calc GR . . A 1
H11b H 0.688509 0.723166 0.547869 0.088 Uiso 0.75 1 calc GR . . A 1
H11c H 0.783161 0.734242 0.471785 0.088 Uiso 0.75 1 calc GR . . A 1
C11* C 0.7369(17) 0.6095(19) 0.558(2) 0.053(6) Uani 0.25 1 d D . . A 2
H11d H 0.705052 0.571051 0.625965 0.079 Uiso 0.25 1 calc R . . A 2
H11e H 0.789580 0.591492 0.531341 0.079 Uiso 0.25 1 calc R . . A 2
H11f H 0.771479 0.685899 0.571233 0.079 Uiso 0.25 1 calc R . . A 2
C12 C 0.5651(6) 0.5140(6) 0.5513(6) 0.0462(17) Uani 0.75 1 d D . . A 1
H12a H 0.517251 0.444998 0.518013 0.069 Uiso 0.75 1 calc GR . . A 1
H12b H 0.525775 0.550612 0.567886 0.069 Uiso 0.75 1 calc GR . . A 1
H12c H 0.594758 0.503643 0.619491 0.069 Uiso 0.75 1 calc GR . . A 1
C12* C 0.5660(16) 0.6004(18) 0.5156(18) 0.049(5) Uani 0.25 1 d D . . A 2
H12d H 0.514694 0.586641 0.456778 0.073 Uiso 0.25 1 calc GR . . A 2
H12e H 0.597960 0.674403 0.539267 0.073 Uiso 0.25 1 calc GR . . A 2
H12f H 0.529820 0.553607 0.578161 0.073 Uiso 0.25 1 calc GR . . A 2
C13 C 0.7272(19) 0.4298(16) 0.7813(15) 0.046(4) Uani 0.3333 1 d D U . A -1
H13a H 0.708034 0.483553 0.759449 0.055 Uiso 0.3333 1 calc R . . A -1
H13b H 0.804017 0.459521 0.768749 0.055 Uiso 0.3333 1 calc R . . A -1
C14 C 0.7011(18) 0.4013(16) 0.8988(15) 0.041(4) Uani 0.3333 1 d D U . A -1
H14a H 0.764120 0.439829 0.947409 0.049 Uiso 0.3333 1 d R . . B -1
H14b H 0.643081 0.410920 0.926169 0.049 Uiso 0.3333 1 d R . . C -1
C15 C 0.6622(18) 0.2811(16) 0.8977(15) 0.042(4) Uani 0.3333 1 d D U . A -1
H15a H 0.722090 0.268221 0.916860 0.051 Uiso 0.3333 1 d R . . D -1
H15b H 0.604469 0.242200 0.949080 0.051 Uiso 0.3333 1 d R . . E -1
C16 C 0.625(2) 0.2431(16) 0.7800(15) 0.057(5) Uani 0.3333 1 d D U . A -1
H16a H 0.653901 0.197910 0.752640 0.069 Uiso 0.3333 1 d R . . F -1
H16b H 0.548540 0.204519 0.774799 0.069 Uiso 0.3333 1 d R . . G -1

loop_
_atom_site_aniso_label
_atom_site_aniso_U_11
_atom_site_aniso_U_22
_atom_site_aniso_U_33
_atom_site_aniso_U_23
_atom_site_aniso_U_13
_atom_site_aniso_U_12
Nd1 0.01883(9) 0.01883(9) 0.01031(12) 0.000 0.000 0.00942(5)
F1 0.078(11) 0.095(11) 0.061(9) 0.014(8) 0.007(8) -0.013(8)
F1' 0.045(6) 0.074(8) 0.037(6) 0.016(5) -0.002(5) -0.017(5)
F1* 0.030(6) 0.075(8) 0.044(8) -0.010(6) -0.005(5) 0.036(6)
F2 0.068(7) 0.055(6) 0.051(7) 0.001(5) -0.020(5) 0.033(5)
F2' 0.054(5) 0.105(8) 0.053(5) -0.003(6) -0.004(4) 0.022(5)
F2* 0.032(7) 0.050(9) 0.040(7) -0.012(6) 0.006(5) 0.024(7)
F3 0.050(6) 0.058(6) 0.128(9) -0.032(6) -0.020(6) 0.022(5)
F3' 0.077(8) 0.073(8) 0.066(6) 0.008(6) -0.033(6) -0.002(6)
F3* 0.090(9) 0.089(9) 0.105(10) 0.009(8) 0.019(9) 0.033(8)
O1 0.037(2) 0.0192(18) 0.0078(14) -0.0010(13) -0.0031(17) 0.0120(19)
O1* 0.046(8) 0.037(7) 0.020(6) -0.003(5) -0.004(6) 0.025(6)
O2 0.053(3) 0.053(3) 0.022(4) 0.000 0.000 0.0266(15)
N1 0.037(3) 0.022(2) 0.014(2) 0.0002(16) -0.0028(19) 0.017(2)
N1* 0.033(8) 0.046(8) 0.022(7) -0.001(6) -0.003(6) 0.017(6)
N2 0.025(2) 0.025(2) 0.018(4) 0.000 0.000 0.0123(12)
C1 0.036(3) 0.032(3) 0.009(2) 0.003(2) -0.003(2) 0.020(3)
C1* 0.038(6) 0.030(6) 0.018(5) -0.003(5) -0.001(5) 0.015(5)
C2 0.039(2) 0.026(2) 0.0138(19) 0.0032(17) -0.0003(18) 0.0136(19)
C2* 0.036(5) 0.030(5) 0.022(4) 0.000(4) -0.005(4) 0.019(4)
C3 0.037(4) 0.034(4) 0.022(3) 0.006(3) 0.002(3) 0.015(3)
C3' 0.038(4) 0.036(4) 0.024(4) 0.006(4) 0.004(4) 0.014(3)
C3* 0.034(6) 0.027(6) 0.018(5) 0.001(5) -0.010(5) 0.020(5)
C4 0.034(3) 0.034(3) 0.028(2) 0.008(3) 0.007(3) 0.017(2)
C4' 0.035(4) 0.033(4) 0.027(3) 0.007(3) 0.005(3) 0.015(3)
C5 0.031(3) 0.028(3) 0.029(3) 0.005(3) 0.002(3) 0.018(3)
C5' 0.033(4) 0.033(4) 0.028(3) 0.004(3) 0.005(3) 0.012(3)
C5* 0.031(5) 0.033(5) 0.030(5) 0.000(4) -0.004(4) 0.022(4)
C6 0.029(4) 0.024(4) 0.023(3) 0.006(3) 0.005(3) 0.017(3)
C6' 0.035(4) 0.025(4) 0.023(3) 0.003(3) 0.004(4) 0.013(3)
C6* 0.034(4) 0.033(4) 0.030(4) -0.002(4) -0.002(4) 0.020(4)
C7 0.039(3) 0.022(2) 0.015(2) 0.0033(18) -0.0005(19) 0.010(2)
C7* 0.036(4) 0.033(4) 0.026(4) -0.002(4) -0.004(4) 0.020(4)
C8 0.034(6) 0.044(6) 0.035(5) 0.009(5) -0.002(5) 0.019(4)
C8' 0.052(6) 0.054(6) 0.045(6) 0.004(5) 0.003(5) 0.013(5)
C8* 0.047(7) 0.052(7) 0.050(7) 0.004(6) -0.003(5) 0.032(5)
C9 0.058(3) 0.030(2) 0.034(2) -0.0031(18) -0.001(2) 0.032(2)
C10 0.069(5) 0.047(4) 0.042(4) 0.003(3) -0.005(3) 0.043(4)
C10* 0.076(17) 0.017(8) 0.049(12) 0.006(8) 0.012(11) 0.026(10)
C11 0.114(7) 0.030(3) 0.043(4) -0.006(3) -0.011(4) 0.045(4)
C11* 0.042(12) 0.042(12) 0.073(16) 0.000(12) -0.003(11) 0.019(11)
C12 0.069(5) 0.051(4) 0.046(4) 0.001(3) 0.015(3) 0.050(4)
C12* 0.046(12) 0.047(12) 0.049(12) -0.017(9) 0.002(9) 0.020(10)
C13 0.052(7) 0.049(6) 0.034(6) -0.001(5) -0.002(5) 0.022(5)
C14 0.047(7) 0.047(6) 0.028(5) -0.010(5) -0.004(5) 0.023(5)
C15 0.048(7) 0.048(6) 0.022(5) 0.006(4) -0.005(5) 0.017(5)
C16 0.071(7) 0.057(7) 0.030(6) -0.005(5) 0.001(5) 0.022(5)

loop_
_atom_type_symbol
_atom_type_description
_atom_type_scat_dispersion_real
_atom_type_scat_dispersion_imag
_atom_type_scat_source
C C 0.0033 0.0016 'International Tables Vol C Tables 4.2.6.8 and 6.1.1.4'
H H 0.0000 0.0000 'International Tables Vol C Tables 4.2.6.8 and 6.1.1.4'
F F 0.0171 0.0103 'International Tables Vol C Tables 4.2.6.8 and 6.1.1.4'
N N 0.0061 0.0033 'International Tables Vol C Tables 4.2.6.8 and 6.1.1.4'
Nd Nd -0.1943 3.0179 'International Tables Vol C Tables 4.2.6.8 and 6.1.1.4'
O O 0.0106 0.0060 'International Tables Vol C Tables 4.2.6.8 and 6.1.1.4'

loop_
_geom_angle_atom_site_label_1
_geom_angle_atom_site_label_2
_geom_angle_atom_site_label_3
_geom_angle
_geom_angle_site_symmetry_1
_geom_angle_site_symmetry_3
_geom_angle_publ_flag
O1 Nd1 O1 114.19(8) 3_665 . ?
O1 Nd1 O1 114.19(8) 3_665 2_655 ?
O1 Nd1 O1 114.19(7) . 2_655 ?
O1 Nd1 O1* 50.0(5) . 3_665 ?
O1 Nd1 O1* 150.9(5) . 2_655 ?
O1 Nd1 O1* 66.1(5) 2_655 2_655 ?
O1 Nd1 O1* 50.0(5) 3_665 2_655 ?
O1 Nd1 O1* 66.1(5) 3_665 3_665 ?
O1 Nd1 O1* 150.9(5) 2_655 3_665 ?
O1 Nd1 O2 75.80(10) 3_665 3_665 ?
O1 Nd1 O2 75.80(10) 2_655 3_665 ?
O1 Nd1 O2 75.80(9) 3_665 2_655 ?
O1 Nd1 O2 75.80(10) . 2_655 ?
O1 Nd1 O2 75.80(10) 2_655 . ?
O1 Nd1 O2 75.80(10) . 3_665 ?
O1 Nd1 O2 75.80(10) 2_655 2_655 ?
O1 Nd1 O2 75.80(9) 3_665 . ?
O1 Nd1 O2 75.80(10) . . ?
O1 Nd1 N1* 59.9(6) 2_655 2_655 ?
O1 Nd1 N1* 171.7(6) 2_655 3_665 ?
O1 Nd1 N1* 74.1(6) 3_665 2_655 ?
O1 Nd1 N1* 171.7(6) . 2_655 ?
O1 Nd1 N1* 74.1(6) . 3_665 ?
O1 Nd1 N1* 59.9(6) 3_665 3_665 ?
O1* Nd1 O1* 114.6(3) 3_665 . ?
O1* Nd1 O1* 114.6(3) 2_655 . ?
O1* Nd1 O2 76.3(5) 2_655 . ?
O1* Nd1 O2 76.3(5) . . ?
O1* Nd1 O2 76.3(5) 3_665 . ?
O1* Nd1 N1* 138.0(4) 2_655 . ?
O1* Nd1 N1* 106.6(4) 3_665 . ?
O1* Nd1 N1* 34.7(4) . . ?
O1* Nd1 N1* 34.7(4) 2_655 2_655 ?
O1* Nd1 N1* 138.0(4) 3_665 2_655 ?
O1* Nd1 N1* 106.6(4) . 2_655 ?
O2 Nd1 O2 0.000(1) 3_665 . ?
O2 Nd1 O2 0.000(1) 2_655 . ?
O2 Nd1 O2 0.000(1) 3_665 2_655 ?
N1* Nd1 O2 106.9(6) 3_665 . ?
N1* Nd1 O2 106.9(6) . . ?
N1* Nd1 O2 106.9(6) 2_655 . ?
N1* Nd1 N1* 111.9(5) 2_655 . ?
N1* Nd1 N1* 111.9(5) 3_665 . ?
N1* Nd1 N1* 111.9(5) 3_665 2_655 ?
N1 O1 Nd1 83.8(3) . . ?
N1* O1* Nd1 79.0(16) . . ?
C13 O2 Nd1 122.3(9) . . ?
C16 O2 Nd1 123.8(9) . . ?
C16 O2 C13 113.1(14) . . ?
O1 N1 Nd1 61.8(2) . . ?
O1 N1 C9 109.0(4) . . ?
C7 N1 Nd1 113.9(3) . . ?
C7 N1 O1 106.8(5) . . ?
C7 N1 C9 116.4(4) . . ?
C9 N1 Nd1 129.0(3) . . ?
O1* N1* Nd1 66.3(15) . . ?
O1* N1* C9 105.4(16) . . ?
C7* N1* Nd1 117.0(15) . . ?
C7* N1* O1* 105.7(15) . . ?
C7* N1* C9 115.6(17) . . ?
C9 N1* Nd1 127.0(12) . . ?
C1 N2 Nd1 111.4(5) 2_655 . ?
C1 N2 Nd1 111.4(5) 3_665 . ?
C1 N2 Nd1 111.4(5) . . ?
C1 N2 C1 107.4(5) 3_665 2_655 ?
C1 N2 C1 107.4(5) 2_655 . ?
C1 N2 C1 107.4(5) 3_665 . ?
C1* N2 Nd1 112.4(11) 2_655 . ?
C1* N2 Nd1 112.3(11) . . ?
C1* N2 Nd1 112.4(11) 3_665 . ?
C1* N2 C1 124.1(11) 3_665 2_655 ?
C1* N2 C1 22.5(10) 2_655 2_655 ?
C1* N2 C1 86.9(10) . 2_655 ?
C1* N2 C1* 106.4(12) 3_665 2_655 ?
C1* N2 C1* 106.4(12) 3_665 . ?
C1* N2 C1* 106.4(12) 2_655 . ?
N2 C1 C2 112.8(5) . . ?
N2 C1* C2* 112.5(17) . . ?
C3 C2 C1 119.6(12) . . ?
C3 C2 C3' 10.3(11) . . ?
C3 C2 C7 118.7(12) . . ?
C3' C2 C1 120.1(12) . . ?
C7 C2 C1 121.5(5) . . ?
C7 C2 C3' 118.0(13) . . ?
C3* C2* C1* 121.8(18) . . ?
C7* C2* C1* 120.3(15) . . ?
C7* C2* C3* 117.6(18) . . ?
C2 C3 C4 121(2) . . ?
C4' C3' C2 126(2) . . ?
C4 C3* C2* 125(2) 2_655 . ?
C3 C4 C3* 24.3(10) . 3_665 ?
C3 C4 C5 118.4(12) . . ?
C3 C4 C5* 122.1(13) . 3_665 ?
C3* C4 C5* 114.4(14) 3_665 3_665 ?
C5' C4' C3' 114.4(18) . . ?
C4 C5 C8 117.7(11) . . ?
C6 C5 C4 121.8(11) . . ?
C6 C5 C8 120.2(13) . . ?
C4' C5' C8' 119.9(16) . . ?
C6' C5' C4' 121.4(17) . . ?
C6' C5' C8' 118.0(17) . . ?
C4 C5* C8* 113.8(13) 2_655 . ?
C6* C5* C4 122.2(16) . 2_655 ?
C6* C5* C8* 122.9(18) . . ?
C5 C6 C7 116.6(14) . . ?
C5' C6' C7 123.7(16) . . ?
C7* C6* C5* 120.8(16) . . ?
C2 C7 N1 119.0(5) . . ?
C2 C7 C6' 115.7(9) . . ?
C6 C7 N1 117.6(9) . . ?
C6 C7 C2 123.3(9) . . ?
C6 C7 C6' 16.8(9) . . ?
C6' C7 N1 124.2(10) . . ?
C2* C7* N1* 117.7(17) . . ?
C6* C7* N1* 122.1(17) . . ?
C6* C7* C2* 119.9(15) . . ?
F1 C8 C5 109.4(15) . . ?
F2 C8 F1 105.2(12) . . ?
F2 C8 C5 117.2(12) . . ?
F3 C8 F1 106.5(12) . . ?
F3 C8 F2 110.0(12) . . ?
F3 C8 C5 107.9(11) . . ?
F1' C8' F2' 104.9(12) . . ?
F1' C8' F3' 109.7(12) . . ?
F1' C8' C5' 109.6(15) . . ?
F2' C8' C5' 111.8(13) . . ?
F3' C8' F2' 109.9(13) . . ?
F3' C8' C5' 110.7(14) . . ?
F1* C8* F3* 105.9(14) . . ?
F1* C8* C5* 115.7(15) . . ?
F2* C8* F1* 109.5(14) . . ?
F2* C8* F3* 106.2(14) . . ?
F2* C8* C5* 106.0(15) . . ?
F3* C8* C5* 113.2(16) . . ?
N1 C9 C11 109.4(5) . . ?
C10 C9 N1 108.9(4) . . ?
C10 C9 C11 110.3(5) . . ?
C10* C9 N1* 106.1(11) . . ?
C10* C9 C12* 108.9(13) . . ?
C11* C9 N1* 108.4(12) . . ?
C11* C9 C10* 115.1(14) . . ?
C11* C9 C12* 110.2(13) . . ?
C12 C9 N1 107.6(4) . . ?
C12 C9 C10 111.0(6) . . ?
C12 C9 C11 109.5(5) . . ?
C12* C9 N1* 107.8(12) . . ?
O2 C13 C14 107.3(16) . . ?
C13 C14 C15 101.9(18) . . ?
C16 C15 C14 106.3(18) . . ?
O2 C16 C15 105.4(16) . . ?

loop_
_geom_bond_atom_site_label_1
_geom_bond_atom_site_label_2
_geom_bond_distance
_geom_bond_site_symmetry_2
_geom_bond_publ_flag
Nd1 O1 2.266(4) 3_665 ?
Nd1 O1 2.266(4) . ?
Nd1 O1 2.266(4) 2_655 ?
Nd1 O1* 2.321(19) 3_665 ?
Nd1 O1* 2.321(19) . ?
Nd1 O1* 2.321(19) 2_655 ?
Nd1 O2 2.527(10) . ?
Nd1 O2 2.527(10) 3_665 ?
Nd1 O2 2.527(10) 2_655 ?
Nd1 N1* 2.49(3) . ?
Nd1 N1* 2.49(3) 2_655 ?
Nd1 N1* 2.49(3) 3_665 ?
F1 C8 1.355(13) . ?
F1' C8' 1.324(13) . ?
F1* C8* 1.332(14) . ?
F2 C8 1.329(12) . ?
F2' C8' 1.350(13) . ?
F2* C8* 1.331(14) . ?
F3 C8 1.326(13) . ?
F3' C8' 1.339(13) . ?
F3* C8* 1.335(14) . ?
O1 N1 1.450(6) . ?
O1* N1* 1.443(19) . ?
O2 C13 1.457(19) . ?
O2 C16 1.373(19) . ?
N1 C7 1.447(7) . ?
N1 C9 1.530(6) . ?
N1* C7* 1.43(3) . ?
N1* C9 1.64(3) . ?
N2 C1 1.493(8) 2_655 ?
N2 C1 1.493(8) 3_665 ?
N2 C1 1.493(8) . ?
N2 C1* 1.45(3) . ?
N2 C1* 1.45(3) 2_655 ?
N2 C1* 1.45(3) 3_665 ?
C1 C2 1.519(9) . ?
C1* C2* 1.57(3) . ?
C2 C3 1.34(2) . ?
C2 C3' 1.418(15) . ?
C2 C7 1.401(7) . ?
C2* C3* 1.416(14) . ?
C2* C7* 1.42(2) . ?
C3 C4 1.37(2) . ?
C3' C4' 1.406(15) . ?
C3* C4 1.38(3) 2_655 ?
C4 C5 1.432(17) . ?
C4 C5* 1.43(3) 3_665 ?
C4' C5' 1.39(3) . ?
C5 C6 1.35(2) . ?
C5 C8 1.514(18) . ?
C5' C6' 1.38(3) . ?
C5' C8' 1.54(3) . ?
C5* C6* 1.408(15) . ?
C5* C8* 1.56(2) . ?
C6 C7 1.366(17) . ?
C6' C7 1.438(12) . ?
C6* C7* 1.36(2) . ?
C9 C10 1.514(8) . ?
C9 C10* 1.536(18) . ?
C9 C11 1.560(8) . ?
C9 C11* 1.49(2) . ?
C9 C12 1.496(8) . ?
C9 C12* 1.539(18) . ?
C13 C14 1.48(2) . ?
C14 C15 1.549(18) . ?
C15 C16 1.53(2) . ?
